data_9007628
loop_
_publ_author_name
'Ghose, S.'
'Wan, C.'

_publ_section_title
;
 Structural chemistry of copper and zinc minerals. VI. Bayldonite,
 (Cu,Zn)3Pb(AsO4)2(OH)2: A complex layer structure
;
_journal_name_full 'Acta Crystallographica, Section B'
_journal_page_first 819
_journal_page_last 823
_journal_paper_doi 10.1107/S0567740879004970
_journal_volume 35
_journal_year 1979
_chemical_compound_source 'Tsumeb, S.W. Africa'
_chemical_formula_sum 'As2 Cu3 H2 O10 Pb'
_chemical_name_mineral Bayldonite
_space_group_IT_number 15
_symmetry_space_group_name_Hall '-C 2yc'
_symmetry_space_group_name_H-M 'C 1 2/c 1'
_cell_angle_alpha 90
_cell_angle_beta 106.05
_cell_angle_gamma 90
_cell_formula_units_Z 4
_cell_length_a 10.147
_cell_length_b 5.892
_cell_length_c 14.081
_cell_volume 809.034
_database_code_amcsd 0009665
_exptl_crystal_density_diffrn 5.827
_cod_original_formula_sum 'Cu3 Pb As2 O10 H2'
_cod_database_code 9007628

loop_
_space_group_symop_operation_xyz
x,y,z
1/2+x,1/2+y,z
x,-y,1/2+z
1/2+x,1/2-y,1/2+z
-x,y,1/2-z
1/2-x,1/2+y,1/2-z
-x,-y,-z
1/2-x,1/2-y,-z

loop_
_atom_site_aniso_label
_atom_site_aniso_U_11
_atom_site_aniso_U_22
_atom_site_aniso_U_33
_atom_site_aniso_U_12
_atom_site_aniso_U_13
_atom_site_aniso_U_23
Cu1 0.01248 0.00317 0.00835 0.00131 0.00100 -0.00097
Cu2 0.01016 0.00475 0.00751 -0.00282 0.00501 -0.00153
Cu3 0.00829 0.00793 0.00594 0.00175 0.00020 0.00000
Pb 0.02505 0.01250 0.00631 0.00000 0.00214 0.00000
As 0.00877 0.00427 0.00297 -0.00055 0.00267 -0.00057
O1 0.00631 0.00973 0.01048 0.00128 0.00214 -0.00073
O2 0.00978 0.01104 0.00622 0.00204 0.00374 0.00182
O3 0.01094 0.01182 0.01484 -0.00367 0.00535 -0.00832
O4 0.04480 0.00737 0.00130 0.00987 0.00695 0.00521
O-h5 0.01248 0.00139 0.00111 -0.00274 0.00207 -0.00053

loop_
_atom_site_label
_atom_site_fract_x
_atom_site_fract_y
_atom_site_fract_z
_atom_site_U_iso_or_equiv
_atom_site_type_symbol
_atom_site_attached_hydrogens
Cu1 0.00000 0.00000 0.00000 0.00836 Cu 0
Cu2 0.50000 0.00000 0.00000 0.00697 Cu 0
Cu3 0.25000 0.25000 0.50000 0.00735 Cu 0
Pb 0.00000 0.26980 0.25000 0.01507 Pb 0
As 0.29740 0.21640 0.14050 0.00507 As 0
O1 0.36720 0.45900 0.11790 0.00887 O 0
O2 0.14190 0.49860 0.41740 0.00874 O 0
O3 0.12150 0.22120 0.09710 0.01216 O 0
O4 0.34130 0.12600 0.25780 0.01773 O 0
O-h5 0.39600 0.24870 0.43730 0.00494 O 0
H 0.38000 0.10900 0.35400 0.03166 H 0

loop_
_cod_changelog_entry_id
_cod_changelog_entry_author
_cod_changelog_entry_date
_cod_changelog_entry_text
1
;cod-tools version 3.8.0
Id: cif_guess_AMCSD_atom_types 9581 2023-05-17 12:35:41Z saulius
;
2023-05-18T08:42:13+03:00
;Derived atom types and hydrogen counts
from atom names that follow the AMCSD naming convention
(Wat == water, O-H == hydroxyl).
;
2
;cod-tools version 3.10.1
Id: cif_fix_AMCSD_aniso_labels 10200 2024-08-01 14:09:44Z saulius
;
2024-08-02T12:21:07+03:00
;Changed the following '_atom_site_aniso_label' values:
'Oh5' -> 'O-h5'
;

loop_
_cod_related_entry_id
_cod_related_entry_database
_cod_related_entry_code
1 AMCSD 0009665
